data_4130449
loop_
_publ_author_name
'Xiao, Dianne J.'
'Gonzalez, Miguel I.'
'Darago, Lucy E.'
'Vogiatzis, Konstantinos D.'
'Haldoupis, Emmanuel'
'Gagliardi, Laura'
'Long, Jeffrey R.'

_publ_section_title
;
 Selective, Tunable O2 Binding in Cobalt(II)-Triazolate/Pyrazolate
 Metal-Organic Frameworks.
;
_journal_issue 22
_journal_name_full 'Journal of the American Chemical Society'
_journal_page_first 7161
_journal_page_last 7170
_journal_paper_doi 10.1021/jacs.6b03680
_journal_volume 138
_journal_year 2016
_chemical_formula_moiety '(C100 H76 Cl3 Co12 N80 O12) Co1.5'
_chemical_formula_sum 'C100 H76 Cl3 Co13.5 N80 O12'
_chemical_formula_weight 3492.20
_chemical_name_common Co-BDTriP-MeOH
_space_group_crystal_system cubic
_space_group_IT_number 221
_space_group_name_Hall '-P 4 2 3'
_space_group_name_H-M_alt 'P m -3 m'
_atom_sites_solution_hydrogens geom
_atom_sites_solution_primary direct
_atom_sites_solution_secondary difmap
_audit_creation_date 2016-02-04
_audit_creation_method
;
Olex2 1.2
(compiled 2015.09.30 svn.r3233 for OlexSys, GUI svn.r5103)
;
_cell_angle_alpha 90
_cell_angle_beta 90
_cell_angle_gamma 90
_cell_formula_units_Z 1
_cell_length_a 18.7059(4)
_cell_length_b 18.7059(4)
_cell_length_c 18.7059(4)
_cell_measurement_reflns_used 9578
_cell_measurement_temperature 100(2)
_cell_measurement_theta_max 24.07
_cell_measurement_theta_min 2.43
_cell_volume 6545.4(2)
_computing_cell_refinement 'SAINT v8.34A (Bruker, 2013)'
_computing_data_collection 'Bruker APEX 2'
_computing_data_reduction 'SAINT v8.34A (Bruker, 2013)'
_computing_molecular_graphics 'Olex2 (Dolomanov et al., 2009)'
_computing_publication_material 'Olex2 (Dolomanov et al., 2009)'
_computing_structure_refinement 'ShelXL (Sheldrick, 2015)'
_computing_structure_solution 'ShelXT (Sheldrick, 2015)'
_diffrn_ambient_temperature 100(2)
_diffrn_detector_area_resol_mean 7.9
_diffrn_measured_fraction_theta_full 1.000
_diffrn_measured_fraction_theta_max 1.000
_diffrn_measurement_device_type 'Bruker APEX II CCD diffractometer'
_diffrn_measurement_method '\w/\q scans'
_diffrn_radiation_monochromator 'QUAZAR multilayer mirrors'
_diffrn_radiation_type MoK\a
_diffrn_radiation_wavelength 0.71073
_diffrn_reflns_av_R_equivalents 0.0867
_diffrn_reflns_av_unetI/netI 0.0209
_diffrn_reflns_Laue_measured_fraction_full 1.000
_diffrn_reflns_Laue_measured_fraction_max 1.000
_diffrn_reflns_limit_h_max 21
_diffrn_reflns_limit_h_min -21
_diffrn_reflns_limit_k_max 21
_diffrn_reflns_limit_k_min -21
_diffrn_reflns_limit_l_max 19
_diffrn_reflns_limit_l_min -19
_diffrn_reflns_number 55966
_diffrn_reflns_point_group_measured_fraction_full 1.000
_diffrn_reflns_point_group_measured_fraction_max 1.000
_diffrn_reflns_theta_full 24.100
_diffrn_reflns_theta_max 24.100
_diffrn_reflns_theta_min 1.089
_diffrn_source 'microfocus sealed tube'
_diffrn_standards_number 0
_exptl_absorpt_coefficient_mu 0.906
_exptl_absorpt_correction_T_max 0.938
_exptl_absorpt_correction_T_min 0.879
_exptl_absorpt_correction_type multi-scan
_exptl_absorpt_process_details
;
SADABS-2014/5 (Bruker,2014) was used for absorption correction.
wR2(int) was 0.1210 before and 0.0806 after correction.
The Ratio of minimum to maximum transmission is 0.9369.
The \l/2 correction factor is Not present.
;
_exptl_crystal_colour pink
_exptl_crystal_colour_primary pink
_exptl_crystal_density_diffrn 0.864
_exptl_crystal_density_method 'not measured'
_exptl_crystal_description cube
_exptl_crystal_F_000 1707
_exptl_crystal_size_max 0.08
_exptl_crystal_size_mid 0.08
_exptl_crystal_size_min 0.08
_refine_diff_density_max 1.405
_refine_diff_density_min -0.682
_refine_diff_density_rms 0.097
_refine_ls_extinction_method none
_refine_ls_goodness_of_fit_ref 1.078
_refine_ls_hydrogen_treatment constr
_refine_ls_matrix_type full
_refine_ls_number_parameters 56
_refine_ls_number_reflns 1108
_refine_ls_number_restraints 9
_refine_ls_restrained_S_all 1.080
_refine_ls_R_factor_all 0.0650
_refine_ls_R_factor_gt 0.0593
_refine_ls_shift/su_max 0.000
_refine_ls_shift/su_mean 0.000
_refine_ls_structure_factor_coef Fsqd
_refine_ls_weighting_details 'w=1/[\s^2^(Fo^2^)+(0.0974P)^2^+18.7104P] where P=(Fo^2^+2Fc^2^)/3'
_refine_ls_weighting_scheme calc
_refine_ls_wR_factor_gt 0.1690
_refine_ls_wR_factor_ref 0.1761
_reflns_Friedel_coverage 0.000
_reflns_number_gt 974
_reflns_number_total 1108
_reflns_threshold_expression 'I > 2\s(I)'
_cod_data_source_file ja6b03680_si_001.cif
_cod_data_source_block Co-BDTriP-MeOH
_cod_original_cell_volume 6545.4(4)
_cod_database_code 4130449
_shelx_space_group_comment
;
The symmetry employed for this shelxl refinement is uniquely defined
by the following loop, which should always be used as a source of
symmetry information in preference to the above space-group names.
They are only intended as comments.
;
_shelx_estimated_absorpt_t_max 0.938
_shelx_estimated_absorpt_t_min 0.938
_olex2_refinement_description
;
1. Fixed Uiso
 At 1.2 times of:
  All C(H) groups
 At 1.5 times of:
  All C(H,H,H,H,H,H) groups
2. Shared sites
{N2, C1}
3. Uiso/Uaniso restraints and constraints
O1 \\sim C5: within 2A with sigma of 0.04 and sigma for terminal atoms of 0.08
Uanis(C1) = Uanis(N2)
4. Rigid body (RIGU) restrains
 O1, C5
 with sigma for 1-2 distances of 0.004 and sigma for 1-3 distances of 0.004
5. Others
 Fixed Sof: N2(0.667) C1(0.333) H1(0.333) C5(0.25) H5F(0.125) H5C(0.125)
 H5D(0.125) H5B(0.125) H5E(0.125) H5A(0.125)
6.a Aromatic/amide H refined with riding coordinates:
 C4(H4), C1(H1)
6.b Disordered Me refined with riding coordinates:
 C5(H5F,H5C,H5D,H5B,H5E,H5A)
;
_shelx_shelxl_version_number 2014/7
_olex2_submission_special_instructions 'No special instructions were received'

loop_
_space_group_symop_operation_xyz
'x, y, z'
'-y, x, z'
'-x, -y, z'
'y, -x, z'
'x, -z, y'
'x, -y, -z'
'x, z, -y'
'z, y, -x'
'-x, y, -z'
'-z, y, x'
'z, x, y'
'y, z, x'
'-y, -z, x'
'z, -x, -y'
'-y, z, -x'
'-z, -x, y'
'-z, x, -y'
'y, -z, -x'
'y, x, -z'
'-y, -x, -z'
'-x, z, y'
'-x, -z, -y'
'z, -y, x'
'-z, -y, -x'
'-x, -y, -z'
'y, -x, -z'
'x, y, -z'
'-y, x, -z'
'-x, z, -y'
'-x, y, z'
'-x, -z, y'
'-z, -y, x'
'x, -y, z'
'z, -y, -x'
'-z, -x, -y'
'-y, -z, -x'
'y, z, -x'
'-z, x, y'
'y, -z, x'
'z, x, -y'
'z, -x, y'
'-y, z, x'
'-y, -x, z'
'y, x, z'
'x, -z, -y'
'x, z, y'
'-z, y, -x'
'z, y, x'

loop_
_atom_site_label
_atom_site_type_symbol
_atom_site_fract_x
_atom_site_fract_y
_atom_site_fract_z
_atom_site_U_iso_or_equiv
_atom_site_adp_type
_atom_site_occupancy
_atom_site_site_symmetry_order
_atom_site_calc_flag
_atom_site_refinement_flags_posn
_atom_site_refinement_flags_adp
_atom_site_refinement_flags_occupancy
_atom_site_disorder_assembly
_atom_site_disorder_group
Co1 Co 0.0000 0.36896(5) 0.5000 0.0272(4) Uani 1 4 d S T P . .
Cl1 Cl 0.0000 0.5000 0.5000 0.0386(10) Uani 1 16 d S T P . .
N1 N 0.07344(14) 0.37229(15) 0.57635(16) 0.0281(7) Uani 1 1 d . . . . .
N2 N 0.12803(17) 0.32884(18) 0.58845(18) 0.0374(9) Uani 0.667 1 d . . . A 2
C3 C 0.2288(3) 0.32054(19) 0.67946(19) 0.0312(12) Uani 1 2 d S T P . .
C2 C 0.1638(3) 0.3524(2) 0.6476(2) 0.0314(12) Uani 1 2 d S T P . .
O1 O 0.0000 0.2525(4) 0.5000 0.0649(19) Uani 1 4 d S TU P . .
C4 C 0.2597(2) 0.2597(2) 0.6503(3) 0.0342(12) Uani 1 2 d S T P . .
H4 H 0.2386 0.2386 0.6092 0.041 Uiso 1 2 calc RS T P A .
C1 C 0.12803(17) 0.32884(18) 0.58845(18) 0.0374(9) Uani 0.333 1 d . . . A 1
H1 H 0.1403 0.2881 0.5607 0.045 Uiso 0.333 1 calc R . . A 1
C5 C 0.022(2) 0.1940(15) 0.5562(14) 0.152(18) Uani 0.25 1 d . U . A .
H5F H 0.0386 0.2173 0.5999 0.228 Uiso 0.125 1 calc R . . . .
H5C H -0.0199 0.1642 0.5672 0.228 Uiso 0.125 1 calc R . . . .
H5D H 0.0599 0.1642 0.5364 0.228 Uiso 0.125 1 calc R . . . .
H5B H 0.0138 0.1464 0.5358 0.228 Uiso 0.125 1 calc R . . . .
H5E H 0.0723 0.1996 0.5685 0.228 Uiso 0.125 1 calc R . . . .
H5A H -0.0075 0.1996 0.5993 0.228 Uiso 0.125 1 calc R . . . .

loop_
_atom_site_aniso_label
_atom_site_aniso_U_11
_atom_site_aniso_U_22
_atom_site_aniso_U_33
_atom_site_aniso_U_23
_atom_site_aniso_U_13
_atom_site_aniso_U_12
Co1 0.0162(5) 0.0379(7) 0.0275(6) 0.000 0.000 0.000
Cl1 0.0259(19) 0.0450(14) 0.0450(14) 0.000 0.000 0.000
N1 0.0182(14) 0.0334(17) 0.0326(16) -0.0012(12) 0.0010(13) 0.0009(12)
N2 0.0312(19) 0.041(2) 0.040(2) -0.0026(16) 0.0002(15) 0.0057(15)
C3 0.027(3) 0.0333(17) 0.0333(17) -0.001(2) -0.0030(15) 0.0030(15)
C2 0.027(3) 0.0337(17) 0.0337(17) -0.003(2) -0.0023(16) 0.0023(16)
O1 0.061(4) 0.079(5) 0.055(4) 0.000 0.000 0.000
C4 0.0334(18) 0.0334(18) 0.036(3) -0.0085(17) -0.0085(17) 0.002(2)
C1 0.0312(19) 0.041(2) 0.040(2) -0.0026(16) 0.0002(15) 0.0057(15)
C5 0.19(4) 0.111(15) 0.16(2) 0.032(15) -0.10(3) -0.058(17)

loop_
_atom_type_symbol
_atom_type_description
_atom_type_scat_dispersion_real
_atom_type_scat_dispersion_imag
_atom_type_scat_source
C C 0.0033 0.0016 'International Tables Vol C Tables 4.2.6.8 and 6.1.1.4'
H H 0.0000 0.0000 'International Tables Vol C Tables 4.2.6.8 and 6.1.1.4'
Cl Cl 0.1484 0.1585 'International Tables Vol C Tables 4.2.6.8 and 6.1.1.4'
Co Co 0.3494 0.9721 'International Tables Vol C Tables 4.2.6.8 and 6.1.1.4'
N N 0.0061 0.0033 'International Tables Vol C Tables 4.2.6.8 and 6.1.1.4'
O O 0.0106 0.0060 'International Tables Vol C Tables 4.2.6.8 and 6.1.1.4'

loop_
_geom_angle_atom_site_label_1
_geom_angle_atom_site_label_2
_geom_angle_atom_site_label_3
_geom_angle
_geom_angle_site_symmetry_1
_geom_angle_site_symmetry_3
N1 Co1 Cl1 88.19(9) 9_556 .
N1 Co1 Cl1 88.19(9) 27_556 .
N1 Co1 Cl1 88.20(9) . .
N1 Co1 Cl1 88.19(9) 30 .
N1 Co1 N1 92.17(16) 9_556 30
N1 Co1 N1 87.72(15) 9_556 27_556
N1 Co1 N1 92.17(16) 27_556 .
N1 Co1 N1 176.39(18) 9_556 .
N1 Co1 N1 87.72(15) 30 .
N1 Co1 N1 176.39(18) 30 27_556
N1 Co1 O1 91.81(9) 9_556 .
N1 Co1 O1 91.80(9) . .
N1 Co1 O1 91.81(9) 30 .
N1 Co1 O1 91.81(9) 27_556 .
O1 Co1 Cl1 180.0 . .
Co1 Cl1 Co1 90.0 . 5_565
Co1 Cl1 Co1 180.0 . 25_566
Co1 Cl1 Co1 90.0 25_566 5_565
Co1 Cl1 Co1 180.0 29_556 5_565
Co1 Cl1 Co1 90.0 29_556 25_566
Co1 Cl1 Co1 90.0 . 29_556
N1 N1 Co1 122.12(8) 45_566 .
N2 N1 Co1 129.6(2) . .
N2 N1 N1 108.2(2) . 45_566
C1 N1 Co1 129.6(2) . .
C1 N1 N1 108.2(2) . 45_566
N1 N2 C2 108.5(3) . .
C4 C3 C2 120.9(3) . .
C4 C3 C2 120.9(3) 18_566 .
C4 C3 C4 118.1(5) . 18_566
N2 C2 N2 106.5(4) . 45_566
N2 C2 C3 126.8(2) . .
N2 C2 C3 126.8(2) 45_566 .
C1 C2 C3 126.8(2) . .
C1 C2 C3 126.8(2) 45_566 .
C1 C2 C1 106.5(4) . 45_566
C5 O1 Co1 134.1(11) 9_556 .
C5 O1 Co1 134.1(11) 30 .
C5 O1 Co1 134.1(11) 27_556 .
C5 O1 Co1 134.1(11) . .
C5 O1 C5 30(3) . 30
C5 O1 C5 30(3) 9_556 27_556
C5 O1 C5 92(2) 27_556 30
C5 O1 C5 92(2) 9_556 .
C5 O1 C5 84(2) 9_556 30
C5 O1 C5 84(2) 27_556 .
C3 C4 C3 121.9(5) . 17_656
C3 C4 H4 119.0 17_656 .
C3 C4 H4 119.0 . .
N1 C1 C2 108.5(3) . .
N1 C1 H1 125.7 . .
C2 C1 H1 125.7 . .
O1 C5 H5F 109.5 . .
O1 C5 H5C 109.5 . .
O1 C5 H5D 109.5 . .
O1 C5 H5B 109.5 . .
O1 C5 H5E 109.5 . .
O1 C5 H5A 109.5 . .
H5F C5 H5C 109.5 . .
H5F C5 H5D 109.5 . .
H5F C5 H5B 141.1 . .
H5F C5 H5E 56.3 . .
H5F C5 H5A 56.3 . .
H5C C5 H5D 109.5 . .
H5C C5 H5B 56.3 . .
H5C C5 H5E 141.1 . .
H5C C5 H5A 56.3 . .
H5D C5 H5B 56.3 . .
H5D C5 H5E 56.3 . .
H5D C5 H5A 141.1 . .
H5B C5 H5E 109.5 . .
H5B C5 H5A 109.5 . .
H5E C5 H5A 109.5 . .

loop_
_geom_bond_atom_site_label_1
_geom_bond_atom_site_label_2
_geom_bond_distance
_geom_bond_site_symmetry_2
Co1 Cl1 2.4513(10) .
Co1 N1 1.983(3) 9_556
Co1 N1 1.983(3) .
Co1 N1 1.983(3) 27_556
Co1 N1 1.983(3) 30
Co1 O1 2.179(8) .
Cl1 Co1 2.4513(10) 29_556
Cl1 Co1 2.4513(10) 5_565
Cl1 Co1 2.4513(10) 25_566
N1 N1 1.358(6) 45_566
N1 N2 1.325(4) .
N1 C1 1.325(4) .
N2 C2 1.366(5) .
C3 C2 1.480(7) .
C3 C4 1.388(4) 18_566
C3 C4 1.388(3) .
C2 N2 1.366(5) 45_566
C2 C1 1.366(5) .
C2 C1 1.366(5) 45_566
O1 C5 1.57(3) 30
O1 C5 1.57(3) 27_556
O1 C5 1.57(3) 9_556
O1 C5 1.57(3) .
C4 C3 1.388(3) 17_656
C4 H4 0.9500 .
C1 H1 0.9500 .
C5 H5F 0.9800 .
C5 H5C 0.9800 .
C5 H5D 0.9800 .
C5 H5B 0.9800 .
C5 H5E 0.9800 .
C5 H5A 0.9800 .

loop_
_geom_torsion_atom_site_label_1
_geom_torsion_atom_site_label_2
_geom_torsion_atom_site_label_3
_geom_torsion_atom_site_label_4
_geom_torsion
_geom_torsion_site_symmetry_1
_geom_torsion_site_symmetry_4
Co1 N1 N2 C2 -179.7(3) . .
Co1 N1 C1 C2 -179.7(3) . .
N1 N1 N2 C2 -0.4(4) 45_566 .
N1 N1 C1 C2 -0.4(4) 45_566 .
N1 N2 C2 N2 0.6(6) . 45_566
N1 N2 C2 C3 -178.9(4) . .
C3 C2 C1 N1 -178.9(4) . .
C2 C3 C4 C3 -179.8(4) . 17_656
C4 C3 C2 N2 -179.5(5) 18_566 .
C4 C3 C2 N2 1.0(8) 18_566 45_566
C4 C3 C2 N2 -1.0(8) . .
C4 C3 C2 N2 179.5(5) . 45_566
C4 C3 C2 C1 1.0(8) 18_566 45_566
C4 C3 C2 C1 179.5(5) . 45_566
C4 C3 C2 C1 -1.0(8) . .
C4 C3 C2 C1 -179.5(5) 18_566 .
C4 C3 C4 C3 -1.2(11) 18_566 17_656
C1 C2 C1 N1 0.6(6) 45_566 .
